data_2005453
loop_
_publ_author_name
'Linden, A.'
'K\"onig, G. M.'
'Wright, A. D.'

_publ_section_title
;
 Four Diterpene Isonitriles from the Sponge <i>Cymbastela hooperi</i>
;
_journal_issue 10
_journal_name_full 'Acta Crystallographica Section C'
_journal_page_first 2601
_journal_page_last 2607
_journal_paper_doi 10.1107/S010827019600515X
_journal_volume 52
_journal_year 1996
_chemical_formula_moiety 'C21 H31 N'
_chemical_formula_sum 'C21 H31 N'
_chemical_formula_weight 297.48
_chemical_melting_point .421E-305
_chemical_name_common
; (1S*,3S*,4R*,7S*,8S*,12S*,13S*)-7-isocyanoamphilecta-
11(20),15-diene
;
_chemical_name_systematic ?
_space_group_IT_number 4
_symmetry_cell_setting monoclinic
_symmetry_space_group_name_Hall 'P 2yb'
_symmetry_space_group_name_H-M 'P 1 21 1'
_atom_type_scat_source
;
International Tables for Crystallography (1992, Vol. C, Tables 4.2.6.8 and
6.1.1.4)
;
_cell_angle_alpha 90
_cell_angle_beta 106.60(1)
_cell_angle_gamma 90
_cell_formula_units_Z 2
_cell_length_a 9.502(1)
_cell_length_b 9.942(1)
_cell_length_c 9.841(2)
_cell_measurement_reflns_used 25
_cell_measurement_temperature 173(1)
_cell_measurement_theta_max 20.0
_cell_measurement_theta_min 18.5
_cell_volume 890.9(2)
_computing_cell_refinement 'MSC/AFC Diffractometer Control Software'
_computing_data_collection
;MSC/AFC Diffractometer Control Software (Molecular Structure Corporation,
 1991)
;
_computing_data_reduction 'TEXSAN PROCESS (Molecular Structure Corporation, 1989)'
_computing_molecular_graphics 'ORTEPII (Johnson, 1976)'
_computing_publication_material 'TEXSAN FINISH'
_computing_structure_refinement 'TEXSAN LS'
_computing_structure_solution 'SHELXS86 direct methods (Sheldrick, 1990)'
_diffrn_ambient_temperature 173.0(10)
_diffrn_measurement_device 'Rigaku AFC-5R'
_diffrn_measurement_method \w/2\q
_diffrn_radiation_monochromator graphite
_diffrn_radiation_source 'Rigaku rotating anode generator'
_diffrn_radiation_type MoK\a
_diffrn_radiation_wavelength 0.71069
_diffrn_reflns_av_R_equivalents 0.013
_diffrn_reflns_limit_h_max 13
_diffrn_reflns_limit_h_min 0
_diffrn_reflns_limit_k_max 13
_diffrn_reflns_limit_k_min 0
_diffrn_reflns_limit_l_max 13
_diffrn_reflns_limit_l_min -13
_diffrn_reflns_number 2878
_diffrn_reflns_theta_max 30
_diffrn_reflns_theta_min 2.5
_diffrn_standards_decay_% 'not significant'
_diffrn_standards_interval_count 150
_diffrn_standards_number 3
_exptl_absorpt_coefficient_mu 0.0629
_exptl_absorpt_correction_type none
_exptl_crystal_colour colourless
_exptl_crystal_density_diffrn 1.109
_exptl_crystal_density_method 'not measured'
_exptl_crystal_description prism
_exptl_crystal_F_000 328
_exptl_crystal_size_max 0.50
_exptl_crystal_size_mid 0.45
_exptl_crystal_size_min 0.40
_refine_diff_density_max 0.23
_refine_diff_density_min -0.20
_refine_ls_extinction_coef 'g = 5(3) x 10^-7^'
_refine_ls_extinction_method 'Zachariasen (1963)'
_refine_ls_goodness_of_fit_obs 2.008
_refine_ls_hydrogen_treatment refall
_refine_ls_matrix_type full
_refine_ls_number_constraints 1
_refine_ls_number_parameters 323
_refine_ls_number_reflns 2379
_refine_ls_number_restraints 0
_refine_ls_R_factor_all 0.0505
_refine_ls_R_factor_obs 0.0393
_refine_ls_shift/esd_max 0.0002
_refine_ls_structure_factor_coef F
_refine_ls_weighting_details 'w = 1/[\s^2^(F~o~) + (0.005F~o~)^2^]'
_refine_ls_weighting_scheme calc
_refine_ls_wR_factor_all 0.0383
_refine_ls_wR_factor_obs 0.0374
_reflns_number_observed 2379
_reflns_number_total 2730
_reflns_observed_criterion I>2\s(I)
_cod_data_source_file ab1372.cif
_cod_data_source_block III
_cod_depositor_comments
;
The following automatic conversions were performed:

'_refine_ls_weighting_scheme' value 'w = 1/[\s^2^(F~o~) +
(0.005F~o~)^2^]' was changed to 'calc'. New tag
'_refine_ls_weighting_details' was created. The value of the new tag
was set to 'w = 1/[\s^2^(F~o~) + (0.005F~o~)^2^]'.

Automatic conversion script
Id: cif_fix_values 3143 2015-03-26 13:38:13Z robertas 
;
_cod_original_sg_symbol_Hall 'P 2y1'
_cod_database_code 2005453

loop_
_symmetry_equiv_pos_as_xyz
x,y,z
-x,1/2+y,-z

loop_
_atom_site_aniso_label
_atom_site_aniso_U_11
_atom_site_aniso_U_22
_atom_site_aniso_U_33
_atom_site_aniso_U_12
_atom_site_aniso_U_13
_atom_site_aniso_U_23
_atom_site_aniso_type_symbol
N 0.0370(9) 0.0268(9) 0.0308(8) 0.0038(8) 0.0070(7) -0.0057(7) N
C(1) 0.0241(8) 0.0192(9) 0.0254(8) 0.0009(7) 0.0060(7) -0.0013(7) C
C(2) 0.0293(9) 0.0220(10) 0.0226(8) -0.0005(8) 0.0064(7) -0.0021(7) C
C(3) 0.0278(9) 0.0220(10) 0.0228(8) -0.0009(8) 0.0032(7) -0.0005(7) C
C(4) 0.0251(8) 0.0177(9) 0.0246(8) 0.0000(7) 0.0054(7) 0.0010(7) C
C(5) 0.0370(10) 0.0230(10) 0.0283(9) 0.0065(8) 0.0033(8) 0.0004(8) C
C(6) 0.0370(10) 0.0200(10) 0.0340(10) 0.0049(9) 0.0059(8) -0.0029(8) C
C(7) 0.0312(9) 0.0230(10) 0.0277(9) 0.0006(8) 0.0068(7) -0.0080(8) C
C(8) 0.0261(9) 0.0198(9) 0.0242(8) -0.0001(7) 0.0056(7) -0.0022(7) C
C(9) 0.0430(10) 0.0280(10) 0.0245(9) 0.0030(10) 0.0099(8) -0.0002(8) C
C(10) 0.0440(10) 0.0300(10) 0.0245(9) 0.0080(10) 0.0050(8) 0.0044(8) C
C(11) 0.0307(9) 0.0260(10) 0.0282(9) 0.0077(8) 0.0096(7) 0.0037(8) C
C(12) 0.0230(8) 0.0182(9) 0.0253(8) 0.0014(7) 0.0067(7) 0.0004(7) C
C(13) 0.0229(8) 0.0184(8) 0.0226(8) -0.0004(7) 0.0054(6) -0.0016(7) C
C(14) 0.0250(9) 0.0260(10) 0.0302(9) 0.0040(8) 0.0070(7) -0.0018(8) C
C(15) 0.0261(9) 0.0230(10) 0.0360(10) 0.0054(8) 0.0075(7) -0.0040(8) C
C(16) 0.0420(10) 0.0350(10) 0.0360(10) 0.0060(10) 0.0128(9) -0.0070(10) C
C(17) 0.0510(10) 0.0250(10) 0.0540(10) 0.0000(10) 0.0180(10) -0.0070(10) C
C(18) 0.0490(10) 0.0280(10) 0.0257(9) 0.0050(10) 0.0070(9) 0.0032(8) C
C(19) 0.0310(10) 0.0370(10) 0.0430(10) 0.0010(10) 0.0147(9) -0.0070(10) C
C(20) 0.0460(10) 0.0260(10) 0.0370(10) 0.0055(9) 0.0160(10) 0.0070(9) C
C(21) 0.0550(10) 0.0330(10) 0.0380(10) 0.0100(10) 0.0020(10) -0.0080(10) C

loop_
_atom_site_label
_atom_site_occupancy
_atom_site_fract_x
_atom_site_fract_y
_atom_site_fract_z
_atom_site_U_iso_or_equiv
_atom_site_thermal_displace_type
_atom_site_calc_flag
_atom_site_type_symbol
N 1 0.2062(2) 0.80487 0.5404(2) 0.0321(5) Uani d N
C(1) 1 0.2923(2) 0.3407(2) 0.1301(2) 0.0231(5) Uani d C
C(2) 1 0.2616(2) 0.4384(3) 0.0041(2) 0.0248(6) Uani d C
C(3) 1 0.1477(2) 0.5470(3) 0.0035(2) 0.0249(6) Uani d C
C(4) 1 0.1925(2) 0.6249(3) 0.1439(2) 0.0228(5) Uani d C
C(5) 1 0.0832(2) 0.7364(3) 0.1480(2) 0.0305(6) Uani d C
C(6) 1 0.1285(2) 0.8145(3) 0.2869(2) 0.0312(6) Uani d C
C(7) 1 0.1457(2) 0.7215(3) 0.4148(2) 0.0277(6) Uani d C
C(8) 1 0.2583(2) 0.6091(3) 0.4132(2) 0.0237(5) Uani d C
C(9) 1 0.2866(2) 0.5167(3) 0.5430(2) 0.0317(6) Uani d C
C(10) 1 0.3998(2) 0.4078(3) 0.5390(2) 0.0337(7) Uani d C
C(11) 1 0.3450(2) 0.3296(3) 0.4022(2) 0.0281(6) Uani d C
C(12) 1 0.3288(2) 0.4173(3) 0.2719(2) 0.0222(5) Uani d C
C(13) 1 0.2137(2) 0.5293(3) 0.2719(2) 0.0215(5) Uani d C
C(14) 1 0.4191(2) 0.2458(3) 0.1223(2) 0.0271(6) Uani d C
C(15) 1 0.3757(2) 0.1457(3) 0.0023(2) 0.0286(6) Uani d C
C(16) 1 0.4003(3) 0.1662(3) -0.1217(2) 0.0373(7) Uani d C
C(17) 1 0.3004(3) 0.0207(3) 0.0310(3) 0.0426(8) Uani d C
C(18) 1 0.1306(3) 0.6382(3) -0.1260(2) 0.0349(7) Uani d C
C(19) 1 -0.0031(2) 0.6697(3) 0.4239(2) 0.0362(7) Uani d C
C(20) 1 0.3037(3) 0.2025(3) 0.4021(3) 0.0355(7) Uani d C
C(21) 1 0.2495(3) 0.8760(3) 0.6354(2) 0.0443(8) Uani d C
H(1) 1 0.199(2) 0.286(2) 0.120(2) 0.022(5) Uiso d H
H(3) 1 0.047(2) 0.506(2) -0.004(2) 0.022(5) Uiso d H
H(4) 1 0.287(2) 0.665(2) 0.152(2) 0.024(5) Uiso d H
H(8) 1 0.355(2) 0.661(2) 0.419(2) 0.020(5) Uiso d H
H(12) 1 0.421(2) 0.463(2) 0.285(2) 0.018(5) Uiso d H
H(13) 1 0.118(2) 0.481(2) 0.264(2) 0.025(5) Uiso d H
H(21) 1 0.356(2) 0.480(2) 0.007(2) 0.015(4) Uiso d H
H(22) 1 0.232(2) 0.388(2) -0.086(2) 0.038(6) Uiso d H
H(51) 1 0.073(2) 0.799(2) 0.069(2) 0.032(6) Uiso d H
H(52) 1 -0.016(2) 0.698(2) 0.132(2) 0.030(5) Uiso d H
H(61) 1 0.223(2) 0.860(2) 0.295(2) 0.030(6) Uiso d H
H(62) 1 0.051(2) 0.885(2) 0.290(2) 0.034(6) Uiso d H
H(91) 1 0.318(2) 0.567(2) 0.631(2) 0.037(6) Uiso d H
H(92) 1 0.194(3) 0.470(2) 0.549(2) 0.045(7) Uiso d H
H(101) 1 0.499(3) 0.450(2) 0.547(2) 0.043(7) Uiso d H
H(102) 1 0.412(2) 0.349(2) 0.619(2) 0.033(6) Uiso d H
H(141) 1 0.498(2) 0.300(2) 0.113(2) 0.030(5) Uiso d H
H(142) 1 0.454(2) 0.198(2) 0.214(2) 0.033(5) Uiso d H
H(161) 1 0.448(2) 0.242(3) -0.137(2) 0.048(7) Uiso d H
H(162) 1 0.372(2) 0.102(2) -0.200(2) 0.046(6) Uiso d H
H(171) 1 0.271(3) -0.031(3) -0.055(3) 0.071(9) Uiso d H
H(172) 1 0.213(3) 0.042(3) 0.062(2) 0.050(7) Uiso d H
H(173) 1 0.365(3) -0.030(3) 0.109(3) 0.060(8) Uiso d H
H(181) 1 0.215(2) 0.691(2) -0.115(2) 0.035(6) Uiso d H
H(182) 1 0.048(2) 0.704(2) -0.140(2) 0.039(6) Uiso d H
H(183) 1 0.118(2) 0.587(3) -0.213(2) 0.056(7) Uiso d H
H(191) 1 -0.070(2) 0.741(3) 0.420(2) 0.045(7) Uiso d H
H(192) 1 -0.049(2) 0.607(2) 0.347(2) 0.040(6) Uiso d H
H(193) 1 0.004(3) 0.624(2) 0.509(2) 0.045(6) Uiso d H
H(201) 1 0.313(2) 0.157(3) 0.490(2) 0.040(6) Uiso d H
H(202) 1 0.268(2) 0.156(3) 0.317(2) 0.049(7) Uiso d H

loop_
_atom_type_symbol
_atom_type_description
_atom_type_scat_dispersion_real
_atom_type_scat_dispersion_imag
C C 0.0033 0.0016
H H 0.0000 0.0000
N N 0.0061 0.0033

loop_
_geom_angle_atom_site_label_1
_geom_angle_atom_site_label_2
_geom_angle_atom_site_label_3
_geom_angle
_geom_angle_publ_flag
C(7) N C(21) 176.4(2) yes
C(2) C(1) C(12) 111.10(10) ?
C(2) C(1) C(14) 108.4(2) ?
C(12) C(1) C(14) 111.70(10) ?
C(1) C(2) C(3) 114.9(2) ?
C(2) C(3) C(4) 109.80(10) ?
C(2) C(3) C(18) 109.2(2) ?
C(4) C(3) C(18) 112.7(2) ?
C(3) C(4) C(5) 112.00(10) ?
C(3) C(4) C(13) 111.20(10) ?
C(5) C(4) C(13) 110.90(10) ?
C(4) C(5) C(6) 111.9(2) ?
C(5) C(6) C(7) 111.5(2) ?
N C(7) C(6) 106.0(2) ?
N C(7) C(8) 108.10(10) ?
N C(7) C(19) 106.7(2) ?
C(6) C(7) C(8) 109.80(10) ?
C(6) C(7) C(19) 111.5(2) ?
C(8) C(7) C(19) 114.2(2) ?
C(7) C(8) C(9) 112.40(10) ?
C(7) C(8) C(13) 111.40(10) ?
C(9) C(8) C(13) 112.3(2) ?
C(8) C(9) C(10) 111.0(2) ?
C(9) C(10) C(11) 108.7(2) ?
C(10) C(11) C(12) 112.5(2) yes
C(10) C(11) C(20) 121.2(2) yes
C(12) C(11) C(20) 126.0(2) yes
C(1) C(12) C(11) 115.0(2) ?
C(1) C(12) C(13) 112.10(10) ?
C(11) C(12) C(13) 108.20(10) ?
C(4) C(13) C(8) 110.80(10) ?
C(4) C(13) C(12) 111.60(10) ?
C(8) C(13) C(12) 110.60(10) ?
C(1) C(14) C(15) 113.40(10) yes
C(14) C(15) C(16) 122.7(2) yes
C(14) C(15) C(17) 115.9(2) yes
C(16) C(15) C(17) 121.4(2) yes
C(2) C(1) H(1) 107.0(10) ?
C(12) C(1) H(1) 108.0(10) ?
C(14) C(1) H(1) 110.0(10) ?
C(1) C(2) H(21) 107.0(10) ?
C(1) C(2) H(22) 110.0(10) ?
C(3) C(2) H(21) 110.0(10) ?
C(3) C(2) H(22) 110.0(10) ?
H(21) C(2) H(22) 105(2) ?
C(2) C(3) H(3) 111.0(10) ?
C(4) C(3) H(3) 106.0(10) ?
C(18) C(3) H(3) 107.0(10) ?
C(3) C(4) H(4) 107.0(10) ?
C(5) C(4) H(4) 109.0(10) ?
C(13) C(4) H(4) 106.0(10) ?
C(4) C(5) H(51) 111.0(10) ?
C(4) C(5) H(52) 110.0(10) ?
C(6) C(5) H(51) 109.0(10) ?
C(6) C(5) H(52) 111.0(10) ?
H(51) C(5) H(52) 104(2) ?
C(5) C(6) H(61) 109.0(10) ?
C(5) C(6) H(62) 111.0(10) ?
C(7) C(6) H(61) 109.0(10) ?
C(7) C(6) H(62) 107.0(10) ?
H(61) C(6) H(62) 109(2) ?
C(7) C(8) H(8) 104.0(10) ?
C(9) C(8) H(8) 108.0(10) ?
C(13) C(8) H(8) 109.0(10) ?
C(8) C(9) H(91) 112.0(10) ?
C(8) C(9) H(92) 112.0(10) ?
C(10) C(9) H(91) 110.0(10) ?
C(10) C(9) H(92) 108.0(10) ?
H(91) C(9) H(92) 103(2) ?
C(9) C(10) H(101) 110.0(10) ?
C(9) C(10) H(102) 110.0(10) ?
C(11) C(10) H(101) 111.0(10) ?
C(11) C(10) H(102) 110.0(10) ?
H(101) C(10) H(102) 107(2) ?
C(1) C(12) H(12) 108.0(10) ?
C(11) C(12) H(12) 107.0(10) ?
C(13) C(12) H(12) 106.0(10) ?
C(4) C(13) H(13) 109.0(10) ?
C(8) C(13) H(13) 109.0(10) ?
C(12) C(13) H(13) 106.0(10) ?
C(1) C(14) H(141) 108.0(10) ?
C(1) C(14) H(142) 108.0(10) ?
C(15) C(14) H(141) 110.0(10) ?
C(15) C(14) H(142) 110.0(10) ?
H(141) C(14) H(142) 107(2) ?
C(15) C(16) H(161) 121.0(10) ?
C(15) C(16) H(162) 123.0(10) ?
H(161) C(16) H(162) 116(2) ?
C(15) C(17) H(171) 108(2) ?
C(15) C(17) H(172) 112(2) ?
C(15) C(17) H(173) 111(2) ?
H(171) C(17) H(172) 109(2) ?
H(171) C(17) H(173) 112(2) ?
H(172) C(17) H(173) 105(2) ?
C(3) C(18) H(181) 111.0(10) ?
C(3) C(18) H(182) 113.0(10) ?
C(3) C(18) H(183) 112(2) ?
H(181) C(18) H(182) 105(2) ?
H(181) C(18) H(183) 106(2) ?
H(182) C(18) H(183) 109(2) ?
C(7) C(19) H(191) 112.0(10) ?
C(7) C(19) H(192) 113.0(10) ?
C(7) C(19) H(193) 113.0(10) ?
H(191) C(19) H(192) 107(2) ?
H(191) C(19) H(193) 106(2) ?
H(192) C(19) H(193) 106(2) ?
C(11) C(20) H(201) 120.0(10) ?
C(11) C(20) H(202) 120(2) ?
H(201) C(20) H(202) 120(2) ?

loop_
_geom_bond_atom_site_label_1
_geom_bond_atom_site_label_2
_geom_bond_distance
_geom_bond_publ_flag
N C(7) 1.463(2) yes
N C(21) 1.151(3) yes
C(1) C(2) 1.536(3) ?
C(1) C(12) 1.539(2) ?
C(1) C(14) 1.550(3) ?
C(2) C(3) 1.527(3) ?
C(3) C(4) 1.534(2) ?
C(3) C(18) 1.534(3) ?
C(4) C(5) 1.527(3) ?
C(4) C(13) 1.544(2) yes
C(5) C(6) 1.524(3) ?
C(6) C(7) 1.532(3) ?
C(7) C(8) 1.550(2) yes
C(7) C(19) 1.532(3) ?
C(8) C(9) 1.533(3) ?
C(8) C(13) 1.551(2) yes
C(9) C(10) 1.535(3) ?
C(10) C(11) 1.512(3) yes
C(11) C(12) 1.521(2) yes
C(11) C(20) 1.323(3) yes
C(12) C(13) 1.561(2) yes
C(14) C(15) 1.508(3) yes
C(15) C(16) 1.322(3) yes
C(15) C(17) 1.501(3) yes
C(1) H(1) 1.02(2) ?
C(2) H(21) 0.98(2) ?
C(2) H(22) 0.99(2) ?
C(3) H(3) 1.02(2) ?
C(4) H(4) 0.96(2) ?
C(5) H(51) 0.98(2) ?
C(5) H(52) 0.99(2) ?
C(6) H(61) 0.99(2) ?
C(6) H(62) 1.02(2) ?
C(8) H(8) 1.04(2) ?
C(9) H(91) 0.97(2) ?
C(9) H(92) 1.01(2) ?
C(10) H(101) 1.01(2) ?
C(10) H(102) 0.96(2) ?
C(12) H(12) 0.97(2) ?
C(13) H(13) 1.01(2) ?
C(14) H(141) 0.95(2) ?
C(14) H(142) 0.99(2) ?
C(16) H(161) 0.91(2) ?
C(16) H(162) 0.98(2) ?
C(17) H(171) 0.96(3) ?
C(17) H(172) 0.99(2) ?
C(17) H(173) 0.98(3) ?
C(18) H(181) 0.94(2) ?
C(18) H(182) 1.00(2) ?
C(18) H(183) 0.97(2) ?
C(19) H(191) 0.94(2) ?
C(19) H(192) 0.99(2) ?
C(19) H(193) 0.94(2) ?
C(20) H(201) 0.95(2) ?
C(20) H(202) 0.94(2) ?

loop_
_geom_contact_atom_site_label_1
_geom_contact_atom_site_label_2
_geom_contact_distance
_geom_contact_site_symmetry_2
_geom_contact_publ_flag
C(16) H(21) 2.93(2) 2_645 no
C(21) H(141) 3.01(2) 2_656 no
C(21) H(162) 2.82(2) 1_566 no
C(21) H(192) 3.02(2) 2_556 no
H(3) H(51) 2.35(3) 2_545 no
H(102) H(161) 2.56(3) 1_556 no

loop_
_geom_torsion_atom_site_label_1
_geom_torsion_atom_site_label_2
_geom_torsion_atom_site_label_3
_geom_torsion_atom_site_label_4
_geom_torsion
N C(7) C(6) C(5) 173.2(2)
N C(7) C(8) C(9) 61.7(2)
N C(7) C(8) C(13) -171.3(2)
C(1) C(2) C(3) C(4) 54.9(2)
C(1) C(2) C(3) C(18) 178.9(2)
C(1) C(12) C(11) C(10) 172.6(2)
C(1) C(12) C(11) C(20) -13.9(3)
C(1) C(12) C(13) C(4) -53.2(2)
C(1) C(12) C(13) C(8) -177.00(10)
C(1) C(14) C(15) C(16) 96.1(2)
C(1) C(14) C(15) C(17) -83.2(2)
C(2) C(1) C(12) C(11) 173.8(2)
C(2) C(1) C(12) C(13) 49.7(2)
C(2) C(1) C(14) C(15) -70.8(2)
C(2) C(3) C(4) C(5) 179.2(2)
C(2) C(3) C(4) C(13) -56.2(2)
C(3) C(2) C(1) C(12) -51.9(2)
C(3) C(2) C(1) C(14) -175.00(10)
C(3) C(4) C(5) C(6) -179.5(2)
C(3) C(4) C(13) C(8) -179.80(10)
C(3) C(4) C(13) C(12) 56.5(2)
C(4) C(5) C(6) C(7) -57.2(2)
C(4) C(13) C(8) C(7) 55.4(2)
C(4) C(13) C(8) C(9) -177.60(10)
C(4) C(13) C(12) C(11) 179.00(10)
C(5) C(4) C(3) C(18) 57.2(2)
C(5) C(4) C(13) C(8) -54.5(2)
C(5) C(4) C(13) C(12) -178.20(10)
C(5) C(6) C(7) C(8) 56.6(2)
C(5) C(6) C(7) C(19) -71.0(2)
C(6) C(5) C(4) C(13) 55.6(2)
C(6) C(7) N C(21) 36(3)
C(6) C(7) C(8) C(9) 177.0(2)
C(6) C(7) C(8) C(13) -56.0(2)
C(7) C(8) C(9) C(10) -179.3(2)
C(7) C(8) C(13) C(12) 179.70(10)
C(8) C(7) N C(21) 153(3)
C(8) C(9) C(10) C(11) -56.9(2)
C(8) C(13) C(12) C(11) 55.1(2)
C(9) C(8) C(7) C(19) -56.9(2)
C(9) C(8) C(13) C(12) -53.3(2)
C(9) C(10) C(11) C(12) 62.2(2)
C(9) C(10) C(11) C(20) -111.6(2)
C(10) C(9) C(8) C(13) 54.2(2)
C(10) C(11) C(12) C(13) -61.2(2)
C(11) C(12) C(1) C(14) -65.0(2)
C(12) C(1) C(14) C(15) 166.5(2)
C(13) C(4) C(3) C(18) -178.1(2)
C(13) C(8) C(7) C(19) 70.1(2)
C(13) C(12) C(1) C(14) 170.9(2)
C(13) C(12) C(11) C(20) 112.2(2)
C(19) C(7) N C(21) -83(3)

loop_
_cod_related_entry_id
_cod_related_entry_database
_cod_related_entry_code
1 ChemSpider 10307513
